data_7026468
loop_
_publ_author_name
'Sewell, Laura J.'
'Chaplin, Adrian B.'
'Abdalla, Joseph A. B.'
'Weller, Andrew S.'

_publ_section_title
;
 Reversible C-H activation of a P(t)Bu(i)Bu2 ligand to reveal a masked 12
 electron [Rh(PR3)2]+ cation.
;
_journal_issue 32
_journal_name_full 'Dalton transactions (Cambridge, England : 2003)'
_journal_page_first 7437
_journal_page_last 7439
_journal_paper_doi 10.1039/c0dt00449a
_journal_volume 39
_journal_year 2010
_chemical_formula_moiety 'C24 H54 P2 Rh, C32 H12 B F24'
_chemical_formula_sum 'C56 H66 B F24 P2 Rh'
_chemical_formula_weight 1370.75
_chemical_melting_point ?
_space_group_IT_number 2
_symmetry_cell_setting triclinic
_symmetry_space_group_name_Hall '-P 1'
_symmetry_space_group_name_H-M 'P -1'
_atom_sites_solution_hydrogens geom
_atom_sites_solution_primary direct
_atom_sites_solution_secondary difmap
_audit_creation_method SHELXL-97
_cell_angle_alpha 72.9625(7)
_cell_angle_beta 85.6901(6)
_cell_angle_gamma 60.4717(6)
_cell_formula_units_Z 2
_cell_length_a 12.9373(2)
_cell_length_b 13.0919(2)
_cell_length_c 22.2056(3)
_cell_measurement_reflns_used 12343
_cell_measurement_temperature 150(2)
_cell_measurement_theta_max 27.485
_cell_measurement_theta_min 5.097
_cell_volume 3118.05(8)
_computing_cell_refinement 'Denzo/Scalepack (Otwinowski & Minor 1997)'
_computing_data_collection 'Collect (Nonius BV, 1997-2000)'
_computing_data_reduction 'Denzo/Scalepack (Otwinowski & Minor 1997)'
_computing_molecular_graphics 'ORTEP3 (Farrugia, 1997)'
_computing_publication_material 'Bruker SHELXTL'
_computing_structure_refinement 'SHELXL-97 (Sheldrick, 2008)'
_computing_structure_solution 'SIR2004 (Burla et al., 2005)'
_diffrn_ambient_temperature 150(2)
_diffrn_detector_area_resol_mean 9
_diffrn_measured_fraction_theta_full 0.988
_diffrn_measured_fraction_theta_max 0.988
_diffrn_measurement_device '95mm CCD camera on \k-goniostat'
_diffrn_measurement_device_type KappaCCD
_diffrn_measurement_method CCD
_diffrn_radiation_monochromator 'horizonally mounted graphite crystal'
_diffrn_radiation_source 'fine-focus sealed tube'
_diffrn_radiation_type MoK\a
_diffrn_radiation_wavelength 0.71073
_diffrn_reflns_av_R_equivalents 0.0252
_diffrn_reflns_av_sigmaI/netI 0.0448
_diffrn_reflns_limit_h_max 16
_diffrn_reflns_limit_h_min -16
_diffrn_reflns_limit_k_max 16
_diffrn_reflns_limit_k_min -16
_diffrn_reflns_limit_l_max 27
_diffrn_reflns_limit_l_min -27
_diffrn_reflns_number 22967
_diffrn_reflns_theta_full 26.37
_diffrn_reflns_theta_max 26.37
_diffrn_reflns_theta_min 5.10
_exptl_absorpt_coefficient_mu 0.432
_exptl_absorpt_correction_T_max 1.0
_exptl_absorpt_correction_T_min 0.948
_exptl_absorpt_correction_type multi-scan
_exptl_absorpt_process_details 'Denzo/Scalepack (Otwinowski & Minor 1997)'
_exptl_crystal_colour colourless
_exptl_crystal_density_diffrn 1.460
_exptl_crystal_density_meas ?
_exptl_crystal_density_method 'not measured'
_exptl_crystal_description prismatic
_exptl_crystal_F_000 1396
_exptl_crystal_size_max 0.20
_exptl_crystal_size_mid 0.16
_exptl_crystal_size_min 0.14
_refine_diff_density_max 0.857
_refine_diff_density_min -0.605
_refine_diff_density_rms 0.095
_refine_ls_extinction_method none
_refine_ls_goodness_of_fit_ref 1.042
_refine_ls_hydrogen_treatment constr
_refine_ls_matrix_type full
_refine_ls_number_parameters 1214
_refine_ls_number_reflns 12605
_refine_ls_number_restraints 1802
_refine_ls_restrained_S_all 1.119
_refine_ls_R_factor_all 0.0957
_refine_ls_R_factor_gt 0.0722
_refine_ls_shift/su_max 0.002
_refine_ls_shift/su_mean 0.000
_refine_ls_structure_factor_coef Fsqd
_refine_ls_weighting_details 'calc w=1/[\s^2^(Fo^2^)+(0.1343P)^2^+4.7667P] where P=(Fo^2^+2Fc^2^)/3'
_refine_ls_weighting_scheme calc
_refine_ls_wR_factor_gt 0.2063
_refine_ls_wR_factor_ref 0.2276
_reflns_number_gt 9343
_reflns_number_total 12605
_reflns_threshold_expression >2sigma(I)
_cod_data_source_file c0dt00449a.txt
_cod_data_source_block 147abc10
_cod_depositor_comments
;
The following automatic conversions were performed:

'_chemical_melting_point' value 'not measured' was changed to '?' -
the value is undefined or not given.

'_symmetry_cell_setting' value
'Triclinic' changed to 'triclinic' according to
/home/saulius/struct/CIF-dictionaries/cif_core.dic dictionary named
'cif_core.dic' version 2.4.2 from 2011-04-26.

Automatic conversion script
Id: cif_fix_values 1891 2012-01-12 08:04:46Z andrius 

The following automatic conversions were performed:

'_exptl_crystal_density_meas' value 'not measured' was changed to '?'
- the value is perceived as not measured.

Automatic conversion script
Id: cif_fix_values 3008 2015-01-20 13:52:24Z robertas 
;
_cod_original_sg_symbol_H-M P-1
_cod_database_code 7026468

loop_
_symmetry_equiv_pos_as_xyz
'x, y, z'
'-x, -y, -z'

loop_
_atom_site_label
_atom_site_type_symbol
_atom_site_fract_x
_atom_site_fract_y
_atom_site_fract_z
_atom_site_U_iso_or_equiv
_atom_site_adp_type
_atom_site_occupancy
_atom_site_symmetry_multiplicity
_atom_site_calc_flag
_atom_site_refinement_flags
_atom_site_disorder_assembly
_atom_site_disorder_group
Rh1 Rh 1.0000 0.5000 0.0000 0.04535(19) Uani 1 2 d S . .
P1 P 1.1750(13) 0.3213(13) 0.0449(6) 0.0522(10) Uani 0.50 1 d PDU A -1
C1 C 1.1369(15) 0.1992(15) 0.0764(8) 0.061(3) Uani 0.50 1 d PDU A -1
H1A H 1.1563 0.1503 0.0475 0.073 Uiso 0.50 1 calc PR A -1
H1B H 1.1810 0.1458 0.1169 0.073 Uiso 0.50 1 calc PR A -1
C2 C 1.0061(14) 0.2605(15) 0.0835(8) 0.068(3) Uani 0.50 1 d PU A -1
H2 H 0.9942 0.2879 0.1213 0.081 Uiso 0.50 1 calc PR A -1
C3 C 0.9341(13) 0.3723(14) 0.0293(7) 0.070(3) Uani 0.50 1 d PU A -1
H3A H 0.8533 0.4151 0.0411 0.084 Uiso 0.50 1 calc PR A -1
H3B H 0.9304 0.3458 -0.0065 0.084 Uiso 0.50 1 calc PR A -1
C4 C 0.9650(16) 0.1648(17) 0.0965(9) 0.088(4) Uani 0.50 1 d PU A -1
H4A H 0.9794 0.1322 0.0614 0.132 Uiso 0.50 1 calc PR A -1
H4B H 0.8813 0.2030 0.1023 0.132 Uiso 0.50 1 calc PR A -1
H4C H 1.0085 0.0994 0.1341 0.132 Uiso 0.50 1 calc PR A -1
C5 C 1.2710(15) 0.276(2) -0.0177(6) 0.082(4) Uani 0.50 1 d PDU A -1
H5A H 1.3156 0.3193 -0.0266 0.099 Uiso 0.50 1 calc PR A -1
H5B H 1.3281 0.1886 -0.0019 0.099 Uiso 0.50 1 calc PR A -1
C6 C 1.2097(11) 0.2977(11) -0.0783(5) 0.072(3) Uani 0.50 1 d PDU A -1
H6 H 1.1734 0.2450 -0.0693 0.086 Uiso 0.50 1 calc PR A -1
C7 C 1.1092(11) 0.4305(11) -0.1064(6) 0.075(3) Uani 0.50 1 d PDU A -1
H7A H 1.0505 0.4523 -0.0765 0.113 Uiso 0.50 1 calc PR A -1
H7B H 1.0728 0.4373 -0.1445 0.113 Uiso 0.50 1 calc PR A -1
H7C H 1.1416 0.4849 -0.1158 0.113 Uiso 0.50 1 calc PR A -1
C8 C 1.2955(13) 0.2621(14) -0.1288(7) 0.086(4) Uani 0.50 1 d PDU A -1
H8A H 1.2765 0.3339 -0.1639 0.129 Uiso 0.50 1 calc PR A -1
H8B H 1.2885 0.2030 -0.1429 0.129 Uiso 0.50 1 calc PR A -1
H8C H 1.3757 0.2271 -0.1114 0.129 Uiso 0.50 1 calc PR A -1
C9 C 1.2594(9) 0.3174(8) 0.1107(5) 0.043(2) Uani 0.50 1 d PDU A -1
C10 C 1.1871(13) 0.3204(13) 0.1685(5) 0.062(3) Uani 0.50 1 d PDU A -1
H10A H 1.1879 0.2435 0.1851 0.092 Uiso 0.50 1 calc PR A -1
H10B H 1.1064 0.3858 0.1565 0.092 Uiso 0.50 1 calc PR A -1
H10C H 1.2216 0.3336 0.2003 0.092 Uiso 0.50 1 calc PR A -1
C11 C 1.3812(9) 0.2010(10) 0.1253(5) 0.047(2) Uani 0.50 1 d PDU A -1
H11A H 1.4320 0.2093 0.0926 0.071 Uiso 0.50 1 calc PR A -1
H11B H 1.3719 0.1318 0.1272 0.071 Uiso 0.50 1 calc PR A -1
H11C H 1.4164 0.1885 0.1652 0.071 Uiso 0.50 1 calc PR A -1
C12 C 1.2753(11) 0.4309(11) 0.0911(6) 0.057(3) Uani 0.50 1 d PDU A -1
H12A H 1.3208 0.4281 0.1244 0.086 Uiso 0.50 1 calc PR A -1
H12B H 1.1985 0.5038 0.0833 0.086 Uiso 0.50 1 calc PR A -1
H12C H 1.3166 0.4320 0.0533 0.086 Uiso 0.50 1 calc PR A -1
P2 P 0.8249(13) 0.6818(13) -0.0367(6) 0.0522(10) Uani 0.50 1 d PDU A -1
C13 C 0.8534(12) 0.8105(14) -0.0629(8) 0.062(4) Uani 0.50 1 d PDU A -1
H13A H 0.7932 0.8739 -0.0965 0.075 Uiso 0.50 1 calc PR A -1
H13B H 0.8433 0.8442 -0.0280 0.075 Uiso 0.50 1 calc PR A -1
C14 C 0.9733(11) 0.7828(11) -0.0860(7) 0.073(3) Uani 0.50 1 d PDU A -1
H14 H 0.9816 0.7474 -0.1205 0.087 Uiso 0.50 1 calc PR A -1
C15 C 1.0782(10) 0.6877(11) -0.0372(6) 0.065(3) Uani 0.50 1 d PDU A -1
H15A H 1.0762 0.7201 -0.0032 0.098 Uiso 0.50 1 calc PR A -1
H15B H 1.1516 0.6692 -0.0567 0.098 Uiso 0.50 1 calc PR A -1
H15C H 1.0728 0.6142 -0.0208 0.098 Uiso 0.50 1 calc PR A -1
C16 C 0.9834(14) 0.8978(13) -0.1142(8) 0.082(4) Uani 0.50 1 d PDU A -1
H16A H 0.9123 0.9608 -0.1407 0.123 Uiso 0.50 1 calc PR A -1
H16B H 1.0509 0.8795 -0.1390 0.123 Uiso 0.50 1 calc PR A -1
H16C H 0.9934 0.9260 -0.0809 0.123 Uiso 0.50 1 calc PR A -1
C17 C 0.7133(13) 0.7155(19) 0.0206(5) 0.062(3) Uani 0.50 1 d PDU A -1
H17A H 0.6624 0.8039 0.0096 0.074 Uiso 0.50 1 calc PR A -1
H17B H 0.6638 0.6812 0.0160 0.074 Uiso 0.50 1 calc PR A -1
C18 C 0.7577(11) 0.6695(12) 0.0892(5) 0.071(3) Uani 0.50 1 d PDU A -1
H18 H 0.8062 0.5797 0.1016 0.085 Uiso 0.50 1 calc PR A -1
C19 C 0.8330(13) 0.7230(15) 0.1027(7) 0.083(3) Uani 0.50 1 d PDU A -1
H19A H 0.9141 0.6745 0.0942 0.125 Uiso 0.50 1 calc PR A -1
H19B H 0.8303 0.7220 0.1461 0.125 Uiso 0.50 1 calc PR A -1
H19C H 0.8017 0.8061 0.0760 0.125 Uiso 0.50 1 calc PR A -1
C20 C 0.6535(13) 0.7058(16) 0.1309(7) 0.087(4) Uani 0.50 1 d PDU A -1
H20A H 0.6133 0.7930 0.1240 0.131 Uiso 0.50 1 calc PR A -1
H20B H 0.6830 0.6643 0.1745 0.131 Uiso 0.50 1 calc PR A -1
H20C H 0.5987 0.6829 0.1204 0.131 Uiso 0.50 1 calc PR A -1
C21 C 0.7243(14) 0.7081(11) -0.1017(8) 0.083(5) Uani 0.50 1 d PDU A -1
C22 C 0.7874(17) 0.7075(16) -0.1622(7) 0.085(5) Uani 0.50 1 d PDU A -1
H22A H 0.7350 0.7227 -0.1961 0.127 Uiso 0.50 1 calc PR A -1
H22B H 0.8578 0.6289 -0.1565 0.127 Uiso 0.50 1 calc PR A -1
H22C H 0.8092 0.7704 -0.1722 0.127 Uiso 0.50 1 calc PR A -1
C23 C 0.6924(16) 0.6061(17) -0.0848(10) 0.100(6) Uani 0.50 1 d PDU A -1
H23A H 0.6460 0.6116 -0.0488 0.150 Uiso 0.50 1 calc PR A -1
H23B H 0.7641 0.5278 -0.0748 0.150 Uiso 0.50 1 calc PR A -1
H23C H 0.6469 0.6148 -0.1200 0.150 Uiso 0.50 1 calc PR A -1
C24 C 0.6108(14) 0.8313(15) -0.1114(8) 0.096(5) Uani 0.50 1 d PDU A -1
H24A H 0.6178 0.8740 -0.0848 0.144 Uiso 0.50 1 calc PR A -1
H24B H 0.5442 0.8181 -0.1007 0.144 Uiso 0.50 1 calc PR A -1
H24C H 0.5988 0.8795 -0.1548 0.144 Uiso 0.50 1 calc PR A -1
Rh2 Rh 0.5000 0.5000 0.5000 0.04642(19) Uani 1 2 d S . .
P11 P 0.3328(5) 0.5369(5) 0.4421(2) 0.0410(6) Uani 0.50 1 d PDU B -2
C101 C 0.3000(17) 0.4128(14) 0.4725(10) 0.060(3) Uani 0.50 1 d PDU B -2
H10D H 0.2147 0.4434 0.4721 0.072 Uiso 0.50 1 calc PR B -2
H10E H 0.3346 0.3543 0.4483 0.072 Uiso 0.50 1 calc PR B -2
C102 C 0.3597(14) 0.3544(14) 0.5411(7) 0.068(3) Uani 0.50 1 d PU B -2
H102 H 0.3080 0.4074 0.5665 0.082 Uiso 0.50 1 calc PR B -2
C103 C 0.4842(14) 0.3429(14) 0.5458(7) 0.070(3) Uani 0.50 1 d PU B -2
H10F H 0.5398 0.2771 0.5288 0.084 Uiso 0.50 1 calc PR B -2
H10G H 0.5095 0.3178 0.5902 0.084 Uiso 0.50 1 calc PR B -2
C104 C 0.3705(15) 0.2311(14) 0.5692(7) 0.075(3) Uani 0.50 1 d PU B -2
H10H H 0.2928 0.2402 0.5766 0.112 Uiso 0.50 1 calc PR B -2
H10I H 0.4193 0.1908 0.6084 0.112 Uiso 0.50 1 calc PR B -2
H10J H 0.4065 0.1828 0.5405 0.112 Uiso 0.50 1 calc PR B -2
C105 C 0.3795(10) 0.5290(12) 0.3612(4) 0.044(2) Uani 0.50 1 d PDU B -2
H10K H 0.3188 0.5285 0.3384 0.053 Uiso 0.50 1 calc PR B -2
H10L H 0.3834 0.6027 0.3390 0.053 Uiso 0.50 1 calc PR B -2
C106 C 0.4985(8) 0.4181(9) 0.3599(5) 0.050(2) Uani 0.50 1 d PDU B -2
H106 H 0.4970 0.3437 0.3851 0.060 Uiso 0.50 1 calc PR B -2
C107 C 0.6001(10) 0.4235(13) 0.3886(6) 0.067(3) Uani 0.50 1 d PDU B -2
H10M H 0.6128 0.4865 0.3599 0.101 Uiso 0.50 1 calc PR B -2
H10N H 0.6719 0.3457 0.3956 0.101 Uiso 0.50 1 calc PR B -2
H10O H 0.5789 0.4417 0.4280 0.101 Uiso 0.50 1 calc PR B -2
C108 C 0.5264(12) 0.4098(14) 0.2931(5) 0.072(3) Uani 0.50 1 d PDU B -2
H10P H 0.4709 0.3944 0.2763 0.109 Uiso 0.50 1 calc PR B -2
H10Q H 0.6059 0.3440 0.2940 0.109 Uiso 0.50 1 calc PR B -2
H10R H 0.5199 0.4858 0.2668 0.109 Uiso 0.50 1 calc PR B -2
C109 C 0.1919(8) 0.6864(9) 0.4287(4) 0.058(3) Uani 0.50 1 d PDU B -2
C110 C 0.1512(11) 0.7048(12) 0.4930(6) 0.061(3) Uani 0.50 1 d PDU B -2
H11D H 0.0700 0.7698 0.4878 0.091 Uiso 0.50 1 calc PR B -2
H11E H 0.2010 0.7259 0.5106 0.091 Uiso 0.50 1 calc PR B -2
H11F H 0.1571 0.6302 0.5208 0.091 Uiso 0.50 1 calc PR B -2
C111 C 0.2136(13) 0.7905(10) 0.3904(6) 0.067(4) Uani 0.50 1 d PDU B -2
H11G H 0.2271 0.7860 0.3479 0.101 Uiso 0.50 1 calc PR B -2
H11H H 0.2822 0.7832 0.4093 0.101 Uiso 0.50 1 calc PR B -2
H11I H 0.1451 0.8679 0.3898 0.101 Uiso 0.50 1 calc PR B -2
C112 C 0.0974(10) 0.6839(12) 0.3932(6) 0.065(3) Uani 0.50 1 d PDU B -2
H11J H 0.0261 0.7625 0.3840 0.098 Uiso 0.50 1 calc PR B -2
H11K H 0.0802 0.6218 0.4188 0.098 Uiso 0.50 1 calc PR B -2
H11L H 0.1263 0.6658 0.3544 0.098 Uiso 0.50 1 calc PR B -2
P12 P 0.6531(5) 0.4576(5) 0.5665(2) 0.0410(6) Uani 0.50 1 d PDU B .
C113 C 0.687(2) 0.580(2) 0.5274(16) 0.065(4) Uani 0.308(7) 1 d PDU B -3
H11M H 0.7205 0.5930 0.5601 0.078 Uiso 0.308(7) 1 calc PR B -3
H11N H 0.7499 0.5477 0.5004 0.078 Uiso 0.308(7) 1 calc PR B -3
C114 C 0.5937(17) 0.7045(16) 0.4882(8) 0.068(3) Uani 0.308(7) 1 d PDU B -3
H114 H 0.5337 0.7422 0.5162 0.081 Uiso 0.308(7) 1 calc PR B -3
C115 C 0.530(2) 0.699(3) 0.4347(12) 0.072(4) Uani 0.308(7) 1 d PDU B -3
H11O H 0.5287 0.6229 0.4469 0.107 Uiso 0.308(7) 1 calc PR B -3
H11P H 0.5710 0.7046 0.3971 0.107 Uiso 0.308(7) 1 calc PR B -3
H11Q H 0.4493 0.7664 0.4265 0.107 Uiso 0.308(7) 1 calc PR B -3
C116 C 0.643(2) 0.7900(18) 0.4581(11) 0.071(4) Uani 0.308(7) 1 d PDU B -3
H11R H 0.6804 0.7990 0.4905 0.107 Uiso 0.308(7) 1 calc PR B -3
H11S H 0.5792 0.8690 0.4353 0.107 Uiso 0.308(7) 1 calc PR B -3
H11T H 0.7006 0.7562 0.4296 0.107 Uiso 0.308(7) 1 calc PR B -3
C213 C 0.677(4) 0.589(3) 0.5408(14) 0.066(4) Uani 0.192(7) 1 d PDU B -4
H21A H 0.6226 0.6496 0.5614 0.079 Uiso 0.192(7) 1 calc PR B -4
H21B H 0.7571 0.5629 0.5555 0.079 Uiso 0.192(7) 1 calc PR B -4
C214 C 0.659(2) 0.652(2) 0.4708(14) 0.068(4) Uani 0.192(7) 1 d PDU B -4
H214 H 0.7066 0.5891 0.4496 0.082 Uiso 0.192(7) 1 calc PR B -4
C215 C 0.528(3) 0.717(4) 0.4453(19) 0.066(4) Uani 0.192(7) 1 d PDU B -4
H21C H 0.5130 0.6602 0.4331 0.099 Uiso 0.192(7) 1 calc PR B -4
H21D H 0.5118 0.7860 0.4092 0.099 Uiso 0.192(7) 1 calc PR B -4
H21E H 0.4773 0.7440 0.4776 0.099 Uiso 0.192(7) 1 calc PR B -4
C216 C 0.700(3) 0.747(3) 0.4525(14) 0.070(5) Uani 0.192(7) 1 d PDU B -4
H21F H 0.6614 0.8045 0.4764 0.105 Uiso 0.192(7) 1 calc PR B -4
H21G H 0.6799 0.7898 0.4082 0.105 Uiso 0.192(7) 1 calc PR B -4
H21H H 0.7850 0.7067 0.4614 0.105 Uiso 0.192(7) 1 calc PR B -4
C117 C 0.622(3) 0.462(4) 0.6487(7) 0.087(4) Uani 0.308(7) 1 d PDU B -3
H11U H 0.6544 0.3775 0.6755 0.104 Uiso 0.308(7) 1 calc PR B -3
H11V H 0.6649 0.4958 0.6614 0.104 Uiso 0.308(7) 1 calc PR B -3
C118 C 0.494(2) 0.5318(19) 0.6626(9) 0.090(4) Uani 0.308(7) 1 d PDU B -3
H118 H 0.4480 0.5023 0.6468 0.107 Uiso 0.308(7) 1 calc PR B -3
C119 C 0.438(2) 0.6707(19) 0.6304(11) 0.091(4) Uani 0.308(7) 1 d PDU B -3
H11W H 0.5002 0.6911 0.6191 0.136 Uiso 0.308(7) 1 calc PR B -3
H11X H 0.3899 0.7144 0.6590 0.136 Uiso 0.308(7) 1 calc PR B -3
H11Y H 0.3895 0.6934 0.5931 0.136 Uiso 0.308(7) 1 calc PR B -3
C120 C 0.483(3) 0.511(2) 0.7332(9) 0.095(6) Uani 0.308(7) 1 d PDU B -3
H12D H 0.5112 0.4253 0.7538 0.142 Uiso 0.308(7) 1 calc PR B -3
H12E H 0.4008 0.5578 0.7407 0.142 Uiso 0.308(7) 1 calc PR B -3
H12F H 0.5295 0.5369 0.7498 0.142 Uiso 0.308(7) 1 calc PR B -3
C217 C 0.605(4) 0.463(4) 0.6468(9) 0.087(4) Uani 0.192(7) 1 d PDU B -4
H21I H 0.6131 0.3836 0.6701 0.104 Uiso 0.192(7) 1 calc PR B -4
H21J H 0.6584 0.4751 0.6683 0.104 Uiso 0.192(7) 1 calc PR B -4
C218 C 0.479(3) 0.560(3) 0.6502(14) 0.090(4) Uani 0.192(7) 1 d PDU B -4
H218 H 0.4396 0.5189 0.6778 0.108 Uiso 0.192(7) 1 calc PR B -4
C219 C 0.407(4) 0.627(4) 0.5857(19) 0.098(6) Uani 0.192(7) 1 d PDU B -4
H21K H 0.4507 0.6562 0.5554 0.146 Uiso 0.192(7) 1 calc PR B -4
H21L H 0.3321 0.6958 0.5892 0.146 Uiso 0.192(7) 1 calc PR B -4
H21M H 0.3927 0.5718 0.5720 0.146 Uiso 0.192(7) 1 calc PR B -4
C220 C 0.475(4) 0.654(4) 0.679(2) 0.094(5) Uani 0.192(7) 1 d PDU B -4
H22D H 0.5422 0.6147 0.7097 0.140 Uiso 0.192(7) 1 calc PR B -4
H22E H 0.4026 0.6863 0.6997 0.140 Uiso 0.192(7) 1 calc PR B -4
H22F H 0.4776 0.7192 0.6466 0.140 Uiso 0.192(7) 1 calc PR B -4
C121 C 0.7986(9) 0.3139(9) 0.5737(4) 0.062(4) Uani 0.50 1 d PDU B -2
C122 C 0.8598(11) 0.3245(13) 0.5113(7) 0.067(4) Uani 0.50 1 d PDU B -2
H12G H 0.8716 0.3942 0.5020 0.100 Uiso 0.50 1 calc PR B -2
H12H H 0.8102 0.3346 0.4776 0.100 Uiso 0.50 1 calc PR B -2
H12I H 0.9355 0.2513 0.5158 0.100 Uiso 0.50 1 calc PR B -2
C123 C 0.7787(13) 0.2026(10) 0.5872(6) 0.070(4) Uani 0.50 1 d PDU B -2
H12J H 0.8543 0.1289 0.5924 0.105 Uiso 0.50 1 calc PR B -2
H12K H 0.7310 0.2132 0.5524 0.105 Uiso 0.50 1 calc PR B -2
H12L H 0.7384 0.1964 0.6251 0.105 Uiso 0.50 1 calc PR B -2
C124 C 0.8831(11) 0.2898(12) 0.6276(6) 0.071(4) Uani 0.50 1 d PDU B -2
H12M H 0.8565 0.2624 0.6675 0.107 Uiso 0.50 1 calc PR B -2
H12N H 0.8832 0.3642 0.6250 0.107 Uiso 0.50 1 calc PR B -2
H12O H 0.9623 0.2277 0.6240 0.107 Uiso 0.50 1 calc PR B -2
B500 B 0.7368(4) 0.9933(4) 0.2480(2) 0.0306(9) Uani 1 1 d . . .
C501 C 0.7053(4) 1.0945(4) 0.1776(2) 0.0349(9) Uani 1 1 d . . .
C502 C 0.7115(4) 1.0639(5) 0.1217(2) 0.0447(11) Uani 1 1 d . C .
H502 H 0.7387 0.9823 0.1242 0.054 Uiso 1 1 calc R . .
C503 C 0.6786(4) 1.1509(5) 0.0624(2) 0.0555(13) Uani 1 1 d D . .
C504 C 0.6411(5) 1.2725(5) 0.0572(2) 0.0575(14) Uani 1 1 d . C .
H504 H 0.6226 1.3305 0.0177 0.069 Uiso 1 1 calc R . .
C505 C 0.6317(4) 1.3062(5) 0.1115(2) 0.0473(11) Uani 1 1 d . . .
C506 C 0.6621(4) 1.2185(4) 0.1708(2) 0.0380(9) Uani 1 1 d . C .
H506 H 0.6532 1.2437 0.2068 0.046 Uiso 1 1 calc R . .
C507 C 0.6938(8) 1.1090(7) 0.0047(3) 0.084(2) Uani 0.645(19) 1 d PDU C 1
F1 F 0.8058(7) 1.0225(10) 0.0035(4) 0.106(3) Uani 0.645(19) 1 d PDU C 1
F2 F 0.6259(10) 1.0600(12) 0.0028(5) 0.115(3) Uani 0.645(19) 1 d PDU C 1
F3 F 0.6691(13) 1.1990(7) -0.0484(2) 0.109(3) Uani 0.645(19) 1 d PDU C 1
C607 C 0.6816(10) 1.1107(9) 0.0052(5) 0.084(2) Uani 0.355(19) 1 d PDU C 2
F101 F 0.6023(18) 1.2009(10) -0.0412(5) 0.094(4) Uani 0.355(19) 1 d PDU C 2
F102 F 0.7883(14) 1.0716(19) -0.0173(8) 0.109(5) Uani 0.355(19) 1 d PDU C 2
F103 F 0.6592(16) 1.0180(12) 0.0168(6) 0.079(4) Uani 0.355(19) 1 d PDU C 2
C508 C 0.5912(5) 1.4365(5) 0.1087(3) 0.0597(14) Uani 1 1 d . C .
F4 F 0.4865(4) 1.4923(4) 0.1281(3) 0.1106(17) Uani 1 1 d U . .
F5 F 0.6654(4) 1.4443(4) 0.1428(2) 0.0938(13) Uani 1 1 d U . .
F6 F 0.5871(5) 1.5056(4) 0.0499(2) 0.1039(15) Uani 1 1 d U . .
C509 C 0.6097(4) 0.9986(4) 0.26776(19) 0.0333(9) Uani 1 1 d . . .
C510 C 0.5695(4) 0.9303(4) 0.2491(2) 0.0392(10) Uani 1 1 d . . .
H510 H 0.6178 0.8766 0.2265 0.047 Uiso 1 1 calc R . .
C511 C 0.4575(5) 0.9408(5) 0.2638(2) 0.0503(12) Uani 1 1 d . . .
C512 C 0.3826(4) 1.0203(5) 0.2968(2) 0.0511(13) Uani 1 1 d . D .
H512 H 0.3090 1.0265 0.3068 0.061 Uiso 1 1 calc R . .
C513 C 0.4203(4) 1.0901(5) 0.3143(2) 0.0477(12) Uani 1 1 d D . .
C514 C 0.5306(4) 1.0799(4) 0.2999(2) 0.0389(10) Uani 1 1 d . D .
H514 H 0.5527 1.1291 0.3121 0.047 Uiso 1 1 calc R . .
C515 C 0.4198(6) 0.8662(7) 0.2430(4) 0.0694(17) Uani 1 1 d . . .
F7 F 0.3153(5) 0.8831(7) 0.2565(4) 0.147(2) Uani 1 1 d U . .
F8 F 0.4246(6) 0.8780(6) 0.1826(3) 0.129(2) Uani 1 1 d U . .
F9 F 0.4925(6) 0.7470(5) 0.2654(4) 0.143(2) Uani 1 1 d U . .
C516 C 0.3423(5) 1.1834(6) 0.3502(3) 0.0586(15) Uani 0.883(7) 1 d PDU D 1
F10 F 0.4021(4) 1.1559(5) 0.4046(2) 0.0871(16) Uani 0.883(7) 1 d PDU D 1
F11 F 0.3130(4) 1.2966(4) 0.3188(2) 0.0830(15) Uani 0.883(7) 1 d PDU D 1
F12 F 0.2439(3) 1.1787(5) 0.3658(2) 0.0827(15) Uani 0.883(7) 1 d PDU D 1
C616 C 0.3221(13) 1.1510(16) 0.3557(7) 0.0586(15) Uani 0.117(7) 1 d PDU D 2
F110 F 0.2390(17) 1.2606(17) 0.3221(13) 0.083(6) Uani 0.117(7) 1 d PDU D 2
F111 F 0.2695(18) 1.085(3) 0.3800(11) 0.059(6) Uani 0.117(7) 1 d PDU D 2
F112 F 0.364(2) 1.165(3) 0.4030(10) 0.078(7) Uani 0.117(7) 1 d PDU D 2
C517 C 0.7910(3) 1.0273(4) 0.2993(2) 0.0315(8) Uani 1 1 d . . .
C518 C 0.7762(4) 0.9959(4) 0.3636(2) 0.0360(9) Uani 1 1 d . . .
H518 H 0.7333 0.9550 0.3783 0.043 Uiso 1 1 calc R . .
C519 C 0.8238(4) 1.0240(5) 0.4065(2) 0.0472(11) Uani 1 1 d . . .
C520 C 0.8907(4) 1.0811(5) 0.3874(3) 0.0535(13) Uani 1 1 d . . .
H520 H 0.9222 1.0998 0.4162 0.064 Uiso 1 1 calc R . .
C521 C 0.9098(4) 1.1099(4) 0.3240(3) 0.0503(12) Uani 1 1 d . . .
C522 C 0.8614(4) 1.0826(4) 0.2815(2) 0.0408(10) Uani 1 1 d . . .
H522 H 0.8767 1.1020 0.2392 0.049 Uiso 1 1 calc R . .
C523 C 0.8005(6) 0.9912(8) 0.4742(3) 0.0714(19) Uani 1 1 d . . .
F13 F 0.8719(4) 0.9910(6) 0.5131(2) 0.1171(18) Uani 1 1 d U . .
F14 F 0.6910(4) 1.0596(7) 0.4852(2) 0.142(2) Uani 1 1 d U . .
F15 F 0.8200(6) 0.8774(6) 0.4963(2) 0.1206(18) Uani 1 1 d U . .
C524 C 0.9825(6) 1.1718(7) 0.2995(4) 0.082(2) Uani 1 1 d . . .
F16 F 1.0191(6) 1.1972(6) 0.3446(3) 0.142(2) Uani 1 1 d U . .
F17 F 1.0801(5) 1.1032(6) 0.2750(4) 0.135(2) Uani 1 1 d U . .
F18 F 0.9248(5) 1.2747(5) 0.2545(3) 0.1084(17) Uani 1 1 d U . .
C525 C 0.8421(4) 0.8562(4) 0.2473(2) 0.0358(9) Uani 1 1 d . . .
C526 C 0.8463(4) 0.7484(4) 0.2868(3) 0.0482(11) Uani 1 1 d . E .
H526 H 0.7834 0.7550 0.3116 0.058 Uiso 1 1 calc R . .
C527 C 0.9410(5) 0.6322(5) 0.2901(3) 0.0650(16) Uani 1 1 d D . .
C528 C 1.0349(5) 0.6194(6) 0.2532(3) 0.0684(18) Uani 1 1 d . E .
H528 H 1.0976 0.5418 0.2544 0.082 Uiso 1 1 calc R . .
C529 C 1.0341(4) 0.7229(5) 0.2147(3) 0.0609(15) Uani 1 1 d D . .
C530 C 0.9399(4) 0.8392(5) 0.2112(2) 0.0460(11) Uani 1 1 d . E .
H530 H 0.9417 0.9076 0.1842 0.055 Uiso 1 1 calc R . .
C531 C 0.9337(8) 0.5283(8) 0.3377(5) 0.097(2) Uani 0.586(9) 1 d PDU E 1
F19 F 1.0259(8) 0.4181(5) 0.3396(5) 0.115(3) Uani 0.586(9) 1 d PDU E 1
F20 F 0.9285(9) 0.5322(7) 0.3971(3) 0.123(3) Uani 0.586(9) 1 d PDU E 1
F21 F 0.8363(8) 0.5251(9) 0.3240(6) 0.123(4) Uani 0.586(9) 1 d PDU E 1
C631 C 0.9516(9) 0.5120(9) 0.3251(5) 0.097(2) Uani 0.414(9) 1 d PDU E 2
F119 F 0.8495(11) 0.5201(12) 0.3460(7) 0.115(5) Uani 0.414(9) 1 d PDU E 2
F120 F 0.9948(12) 0.4324(8) 0.2913(6) 0.105(4) Uani 0.414(9) 1 d PDU E 2
F121 F 1.0283(12) 0.4558(10) 0.3767(5) 0.110(4) Uani 0.414(9) 1 d PDU E 2
C532 C 1.1376(7) 0.7114(8) 0.1748(4) 0.091(2) Uani 0.615(16) 1 d PDU E 1
F22 F 1.2337(6) 0.6035(8) 0.1970(5) 0.115(3) Uani 0.615(16) 1 d PDU E 1
F23 F 1.1109(8) 0.7232(13) 0.1160(3) 0.115(3) Uani 0.615(16) 1 d PDU E 1
F24 F 1.1663(9) 0.7965(10) 0.1719(6) 0.114(3) Uani 0.615(16) 1 d PDU E 1
C632 C 1.1382(9) 0.7145(10) 0.1758(5) 0.091(2) Uani 0.385(16) 1 d PDU E 2
F122 F 1.1033(9) 0.7910(16) 0.1179(5) 0.106(4) Uani 0.385(16) 1 d PDU E 2
F123 F 1.2066(11) 0.7416(18) 0.2018(7) 0.105(4) Uani 0.385(16) 1 d PDU E 2
F124 F 1.2075(12) 0.6033(11) 0.1702(9) 0.121(5) Uani 0.385(16) 1 d PDU E 2

loop_
_atom_site_aniso_label
_atom_site_aniso_U_11
_atom_site_aniso_U_22
_atom_site_aniso_U_33
_atom_site_aniso_U_23
_atom_site_aniso_U_13
_atom_site_aniso_U_12
Rh1 0.0387(3) 0.0606(4) 0.0330(3) -0.0074(2) 0.0023(2) -0.0252(3)
P1 0.0449(7) 0.0568(9) 0.042(2) -0.0106(13) -0.0023(14) -0.0172(7)
C1 0.061(5) 0.060(4) 0.062(5) -0.022(3) 0.006(3) -0.029(3)
C2 0.066(4) 0.067(4) 0.067(4) -0.017(3) 0.012(3) -0.032(3)
C3 0.067(4) 0.070(4) 0.067(4) -0.021(3) 0.009(3) -0.030(3)
C4 0.081(5) 0.089(5) 0.090(5) -0.020(4) 0.008(4) -0.043(4)
C5 0.081(5) 0.079(5) 0.079(5) -0.021(4) 0.014(4) -0.035(4)
C6 0.076(4) 0.076(4) 0.076(4) -0.027(3) 0.010(3) -0.044(3)
C7 0.078(5) 0.080(5) 0.068(5) -0.025(4) 0.003(4) -0.037(4)
C8 0.087(5) 0.091(5) 0.085(5) -0.031(4) 0.012(4) -0.045(4)
C9 0.038(4) 0.051(4) 0.039(4) -0.011(3) -0.006(3) -0.022(3)
C10 0.058(5) 0.073(5) 0.043(4) -0.021(4) -0.004(4) -0.021(4)
C11 0.041(4) 0.052(4) 0.045(4) -0.008(3) -0.010(3) -0.022(3)
C12 0.059(5) 0.056(4) 0.063(5) -0.022(4) -0.009(4) -0.030(4)
P2 0.0449(7) 0.0568(9) 0.042(2) -0.0106(13) -0.0023(14) -0.0172(7)
C13 0.063(5) 0.062(5) 0.068(5) -0.021(4) 0.003(4) -0.034(3)
C14 0.070(4) 0.068(4) 0.073(4) -0.013(3) 0.013(3) -0.035(3)
C15 0.063(5) 0.065(5) 0.073(5) -0.012(4) 0.011(4) -0.040(4)
C16 0.079(5) 0.076(5) 0.084(5) -0.011(4) 0.014(4) -0.041(4)
C17 0.064(4) 0.064(4) 0.065(4) -0.018(3) 0.008(3) -0.037(3)
C18 0.073(4) 0.072(4) 0.069(4) -0.020(3) 0.005(3) -0.038(3)
C19 0.084(5) 0.087(5) 0.077(5) -0.027(4) 0.004(4) -0.040(4)
C20 0.087(5) 0.086(5) 0.082(5) -0.025(4) 0.014(4) -0.038(4)
C21 0.078(6) 0.086(6) 0.085(6) -0.020(4) 0.000(4) -0.044(4)
C22 0.083(7) 0.091(6) 0.074(6) -0.031(5) -0.006(4) -0.033(4)
C23 0.096(7) 0.099(7) 0.105(7) -0.027(5) 0.001(5) -0.048(5)
C24 0.090(7) 0.096(7) 0.090(7) -0.027(5) 0.003(5) -0.036(5)
Rh2 0.0403(3) 0.0377(3) 0.0501(3) -0.0035(2) 0.0021(2) -0.0160(2)
P11 0.0384(8) 0.0393(6) 0.0406(9) -0.0089(6) 0.0039(6) -0.0175(5)
C101 0.066(4) 0.059(4) 0.069(5) -0.016(3) 0.005(4) -0.042(3)
C102 0.071(4) 0.068(4) 0.069(4) -0.015(3) 0.004(3) -0.038(3)
C103 0.071(4) 0.070(4) 0.070(4) -0.016(3) 0.004(3) -0.037(3)
C104 0.079(5) 0.075(5) 0.078(5) -0.017(4) -0.005(4) -0.045(4)
C105 0.049(4) 0.041(4) 0.039(4) -0.016(3) 0.007(3) -0.018(3)
C106 0.052(4) 0.044(3) 0.051(3) -0.012(3) 0.014(3) -0.024(3)
C107 0.063(5) 0.063(4) 0.070(5) -0.013(4) 0.009(4) -0.030(4)
C108 0.075(5) 0.067(5) 0.065(5) -0.019(4) 0.021(4) -0.030(4)
C109 0.051(4) 0.055(4) 0.059(5) -0.018(3) -0.002(4) -0.019(3)
C110 0.054(5) 0.059(5) 0.065(5) -0.026(4) 0.007(4) -0.021(4)
C111 0.071(5) 0.056(5) 0.061(5) -0.020(4) 0.002(4) -0.019(4)
C112 0.052(5) 0.070(5) 0.064(5) -0.017(4) -0.001(4) -0.025(4)
P12 0.0384(8) 0.0393(6) 0.0406(9) -0.0089(6) 0.0039(6) -0.0175(5)
C113 0.068(4) 0.064(4) 0.068(4) -0.019(3) 0.005(3) -0.036(3)
C114 0.070(4) 0.066(4) 0.068(4) -0.018(3) 0.007(3) -0.034(3)
C115 0.074(5) 0.070(5) 0.072(5) -0.018(4) 0.005(4) -0.038(4)
C116 0.073(5) 0.068(5) 0.070(5) -0.018(4) 0.009(4) -0.035(4)
C213 0.069(4) 0.065(4) 0.067(5) -0.019(3) 0.005(3) -0.036(3)
C214 0.071(4) 0.066(4) 0.068(4) -0.018(3) 0.007(3) -0.035(3)
C215 0.071(5) 0.064(5) 0.068(6) -0.020(4) 0.006(4) -0.036(4)
C216 0.070(6) 0.069(6) 0.070(6) -0.018(4) 0.010(5) -0.035(4)
C117 0.089(5) 0.087(5) 0.085(5) -0.028(3) 0.007(3) -0.041(3)
C118 0.090(5) 0.089(5) 0.088(5) -0.028(3) 0.007(3) -0.042(3)
C119 0.091(5) 0.092(5) 0.090(5) -0.029(4) 0.006(4) -0.044(4)
C120 0.095(7) 0.095(7) 0.091(7) -0.030(5) 0.011(5) -0.043(5)
C217 0.089(5) 0.087(5) 0.086(5) -0.028(3) 0.007(3) -0.042(3)
C218 0.090(5) 0.089(5) 0.088(5) -0.028(3) 0.008(3) -0.042(3)
C219 0.095(7) 0.097(7) 0.096(7) -0.027(5) 0.010(5) -0.044(4)
C220 0.094(6) 0.092(6) 0.092(6) -0.028(4) 0.007(4) -0.043(4)
C121 0.055(5) 0.059(5) 0.064(5) -0.020(4) 0.000(4) -0.021(3)
C122 0.061(5) 0.062(5) 0.072(5) -0.028(4) 0.003(4) -0.022(4)
C123 0.077(5) 0.058(5) 0.072(5) -0.027(4) 0.001(4) -0.027(4)
C124 0.060(5) 0.073(5) 0.067(5) -0.015(4) -0.004(4) -0.025(4)
B500 0.025(2) 0.033(2) 0.032(2) -0.0085(18) 0.0061(17) -0.0136(19)
C501 0.0248(19) 0.043(2) 0.035(2) -0.0082(17) 0.0082(16) -0.0179(18)
C502 0.042(2) 0.049(3) 0.036(2) -0.013(2) 0.0114(19) -0.017(2)
C503 0.052(3) 0.060(3) 0.034(2) -0.010(2) 0.012(2) -0.017(3)
C504 0.053(3) 0.063(3) 0.041(3) 0.002(2) 0.012(2) -0.028(3)
C505 0.036(2) 0.045(3) 0.050(3) 0.000(2) 0.005(2) -0.020(2)
C506 0.032(2) 0.039(2) 0.040(2) -0.0054(18) 0.0070(17) -0.0198(19)
C507 0.101(4) 0.091(4) 0.043(3) -0.022(3) 0.015(3) -0.035(3)
F1 0.124(5) 0.091(5) 0.058(4) -0.033(4) 0.032(4) -0.017(4)
F2 0.136(6) 0.131(6) 0.058(4) -0.035(4) -0.006(4) -0.044(5)
F3 0.136(6) 0.107(5) 0.036(3) -0.009(3) 0.015(3) -0.032(4)
C607 0.101(4) 0.091(4) 0.043(3) -0.022(3) 0.015(3) -0.035(3)
F101 0.118(8) 0.090(6) 0.060(5) -0.038(5) -0.008(5) -0.029(5)
F102 0.119(7) 0.109(7) 0.069(6) -0.032(6) 0.036(6) -0.035(6)
F103 0.117(7) 0.067(6) 0.052(6) -0.020(5) -0.015(5) -0.041(5)
C508 0.057(3) 0.044(3) 0.068(4) 0.008(2) -0.001(3) -0.030(3)
F4 0.082(3) 0.055(2) 0.194(5) -0.042(3) 0.045(3) -0.035(2)
F5 0.100(3) 0.061(2) 0.117(3) -0.003(2) -0.029(3) -0.044(2)
F6 0.151(4) 0.068(2) 0.080(3) 0.017(2) -0.008(3) -0.064(3)
C509 0.028(2) 0.038(2) 0.0293(19) -0.0015(16) 0.0042(15) -0.0173(17)
C510 0.035(2) 0.045(2) 0.041(2) -0.0064(19) 0.0028(18) -0.025(2)
C511 0.047(3) 0.058(3) 0.053(3) -0.002(2) -0.002(2) -0.038(3)
C512 0.032(2) 0.072(3) 0.043(3) -0.003(2) 0.0073(19) -0.030(2)
C513 0.030(2) 0.073(3) 0.033(2) -0.010(2) 0.0082(17) -0.024(2)
C514 0.027(2) 0.050(3) 0.034(2) -0.0090(19) 0.0032(16) -0.0170(19)
C515 0.065(4) 0.083(5) 0.083(5) -0.020(4) 0.006(3) -0.055(4)
F7 0.107(4) 0.192(5) 0.240(6) -0.116(5) 0.063(4) -0.124(4)
F8 0.177(5) 0.178(5) 0.125(4) -0.066(4) 0.018(3) -0.145(5)
F9 0.168(5) 0.091(3) 0.194(6) -0.029(3) -0.045(4) -0.080(4)
C516 0.040(3) 0.085(3) 0.062(3) -0.032(3) 0.025(2) -0.036(2)
F10 0.049(2) 0.136(4) 0.067(3) -0.054(3) 0.0119(19) -0.026(3)
F11 0.073(3) 0.069(3) 0.087(3) -0.036(2) 0.028(2) -0.016(2)
F12 0.051(2) 0.111(4) 0.105(3) -0.057(3) 0.041(2) -0.045(2)
C616 0.040(3) 0.085(3) 0.062(3) -0.032(3) 0.025(2) -0.036(2)
F110 0.074(8) 0.086(8) 0.080(8) -0.031(7) 0.015(7) -0.031(6)
F111 0.040(8) 0.078(9) 0.057(9) -0.020(7) 0.032(7) -0.033(7)
F112 0.063(10) 0.093(9) 0.066(9) -0.035(7) 0.016(8) -0.025(7)
C517 0.0220(18) 0.0284(19) 0.041(2) -0.0102(16) 0.0043(15) -0.0104(15)
C518 0.0253(19) 0.039(2) 0.040(2) -0.0121(18) 0.0032(16) -0.0131(17)
C519 0.028(2) 0.054(3) 0.048(3) -0.022(2) -0.0023(19) -0.007(2)
C520 0.034(2) 0.050(3) 0.073(4) -0.027(3) -0.013(2) -0.011(2)
C521 0.032(2) 0.039(2) 0.079(4) -0.013(2) -0.009(2) -0.017(2)
C522 0.029(2) 0.042(2) 0.049(3) -0.0065(19) 0.0022(18) -0.0189(19)
C523 0.051(3) 0.105(5) 0.049(3) -0.036(4) 0.000(3) -0.024(3)
F13 0.093(3) 0.191(5) 0.065(2) -0.053(3) -0.010(2) -0.058(3)
F14 0.056(2) 0.222(6) 0.066(3) -0.048(3) 0.018(2) -0.007(3)
F15 0.157(5) 0.142(5) 0.052(2) -0.022(3) 0.028(3) -0.071(4)
C524 0.059(4) 0.067(4) 0.124(6) -0.003(4) -0.019(4) -0.045(3)
F16 0.180(5) 0.157(5) 0.147(4) 0.001(3) -0.056(4) -0.141(4)
F17 0.070(3) 0.124(4) 0.229(6) -0.036(4) 0.035(3) -0.073(3)
F18 0.103(3) 0.096(3) 0.133(4) 0.018(3) -0.028(3) -0.077(3)
C525 0.028(2) 0.037(2) 0.042(2) -0.0146(18) 0.0037(17) -0.0143(18)
C526 0.038(2) 0.036(2) 0.067(3) -0.014(2) 0.000(2) -0.016(2)
C527 0.046(3) 0.034(3) 0.106(5) -0.018(3) -0.015(3) -0.012(2)
C528 0.041(3) 0.048(3) 0.107(5) -0.045(3) -0.010(3) -0.001(2)
C529 0.033(3) 0.074(4) 0.069(4) -0.044(3) 0.004(2) -0.010(3)
C530 0.030(2) 0.052(3) 0.049(3) -0.020(2) 0.0032(19) -0.013(2)
C531 0.100(4) 0.052(3) 0.139(5) -0.019(3) -0.003(4) -0.041(3)
F19 0.100(5) 0.048(4) 0.159(7) -0.012(4) 0.003(5) -0.017(3)
F20 0.136(6) 0.066(4) 0.136(6) 0.023(4) 0.003(5) -0.055(4)
F21 0.107(6) 0.084(5) 0.177(8) 0.006(5) -0.017(5) -0.066(4)
C631 0.100(4) 0.052(3) 0.139(5) -0.019(3) -0.003(4) -0.041(3)
F119 0.107(7) 0.077(6) 0.139(8) 0.007(5) -0.005(6) -0.047(5)
F120 0.137(7) 0.055(5) 0.127(7) -0.032(5) 0.007(6) -0.046(5)
F121 0.116(7) 0.095(6) 0.099(6) 0.002(5) -0.020(5) -0.051(5)
C532 0.059(3) 0.110(4) 0.091(3) -0.055(3) 0.027(3) -0.021(3)
F22 0.042(3) 0.139(6) 0.104(5) -0.049(4) 0.015(3) 0.005(3)
F23 0.092(5) 0.146(7) 0.090(4) -0.063(4) 0.026(4) -0.035(4)
F24 0.069(4) 0.135(6) 0.130(6) -0.054(5) 0.047(4) -0.043(4)
C632 0.059(3) 0.110(4) 0.091(3) -0.055(3) 0.027(3) -0.021(3)
F122 0.065(5) 0.124(7) 0.099(6) -0.043(5) 0.051(5) -0.026(5)
F123 0.063(6) 0.140(7) 0.107(7) -0.034(6) 0.018(5) -0.050(5)
F124 0.083(7) 0.124(7) 0.122(7) -0.076(6) 0.036(6) -0.009(5)

loop_
_atom_type_symbol
_atom_type_description
_atom_type_scat_dispersion_real
_atom_type_scat_dispersion_imag
_atom_type_scat_source
C C 0.0033 0.0016 'International Tables Vol C Tables 4.2.6.8 and 6.1.1.4'
H H 0.0000 0.0000 'International Tables Vol C Tables 4.2.6.8 and 6.1.1.4'
B B 0.0013 0.0007 'International Tables Vol C Tables 4.2.6.8 and 6.1.1.4'
F F 0.0171 0.0103 'International Tables Vol C Tables 4.2.6.8 and 6.1.1.4'
P P 0.1023 0.0942 'International Tables Vol C Tables 4.2.6.8 and 6.1.1.4'
Rh Rh -1.1178 0.9187 'International Tables Vol C Tables 4.2.6.8 and 6.1.1.4'

loop_
_geom_angle_atom_site_label_1
_geom_angle_atom_site_label_2
_geom_angle_atom_site_label_3
_geom_angle
_geom_angle_site_symmetry_1
_geom_angle_site_symmetry_3
C3 Rh1 C3 179.998(1) . 2_765
C3 Rh1 P2 79.3(5) . 2_765
C3 Rh1 P2 100.7(5) 2_765 2_765
C3 Rh1 P2 100.7(5) . .
C3 Rh1 P2 79.3(5) 2_765 .
P2 Rh1 P2 179.999(2) 2_765 .
C3 Rh1 P1 80.1(5) . .
C3 Rh1 P1 99.9(5) 2_765 .
P2 Rh1 P1 4.9(6) 2_765 .
P2 Rh1 P1 175.1(6) . .
C3 Rh1 P1 99.9(5) . 2_765
C3 Rh1 P1 80.1(5) 2_765 2_765
P2 Rh1 P1 175.1(6) 2_765 2_765
P2 Rh1 P1 4.9(6) . 2_765
P1 Rh1 P1 179.997(1) . 2_765
C5 P1 C1 104.1(12) . .
C5 P1 C9 110.9(8) . .
C1 P1 C9 106.7(9) . .
C5 P1 Rh1 108.8(9) . .
C1 P1 Rh1 107.0(9) . .
C9 P1 Rh1 118.4(6) . .
C2 C1 P1 106.9(12) . .
C1 C2 C3 113.7(14) . .
C1 C2 C4 108.9(13) . .
C3 C2 C4 113.0(14) . .
C2 C3 Rh1 115.4(10) . .
C6 C5 P1 116.1(11) . .
C5 C6 C8 112.7(10) . .
C5 C6 C7 114.1(11) . .
C8 C6 C7 108.2(9) . .
C11 C9 C10 110.7(7) . .
C11 C9 C12 109.9(7) . .
C10 C9 C12 109.2(7) . .
C11 C9 P1 109.6(7) . .
C10 C9 P1 108.3(6) . .
C12 C9 P1 109.2(6) . .
C13 P2 C17 107.5(10) . .
C13 P2 C21 104.3(9) . .
C17 P2 C21 96.1(8) . .
C13 P2 Rh1 110.5(9) . .
C17 P2 Rh1 114.7(9) . .
C21 P2 Rh1 122.1(7) . .
C14 C13 P2 116.3(11) . .
C13 C14 C16 112.5(10) . .
C13 C14 C15 114.6(11) . .
C16 C14 C15 110.1(10) . .
C18 C17 P2 117.3(10) . .
C17 C18 C20 110.8(9) . .
C17 C18 C19 112.5(10) . .
C20 C18 C19 106.6(9) . .
C22 C21 C24 109.4(10) . .
C22 C21 C23 109.7(10) . .
C24 C21 C23 109.2(10) . .
C22 C21 P2 109.3(10) . .
C24 C21 P2 110.0(10) . .
C23 C21 P2 109.2(10) . .
C103 Rh2 C103 180.0(8) 2_666 .
C103 Rh2 P12 97.6(4) 2_666 2_666
C103 Rh2 P12 82.4(4) . 2_666
C103 Rh2 P12 82.4(4) 2_666 .
C103 Rh2 P12 97.6(4) . .
P12 Rh2 P12 180.000(1) 2_666 .
C103 Rh2 P11 102.2(4) 2_666 .
C103 Rh2 P11 77.8(4) . .
P12 Rh2 P11 6.5(2) 2_666 .
P12 Rh2 P11 173.5(2) . .
C103 Rh2 P11 77.8(4) 2_666 2_666
C103 Rh2 P11 102.2(4) . 2_666
P12 Rh2 P11 173.5(2) 2_666 2_666
P12 Rh2 P11 6.5(2) . 2_666
P11 Rh2 P11 180.0 . 2_666
C101 P11 C109 109.2(8) . .
C101 P11 C105 104.4(10) . .
C109 P11 C105 104.7(5) . .
C101 P11 Rh2 111.1(6) . .
C109 P11 Rh2 120.0(4) . .
C105 P11 Rh2 106.1(5) . .
C102 C101 P11 102.2(11) . .
C104 C102 C103 109.2(13) . .
C104 C102 C101 110.6(12) . .
C103 C102 C101 113.3(13) . .
C102 C103 Rh2 117.6(10) . .
C106 C105 P11 114.6(7) . .
C105 C106 C108 112.3(8) . .
C105 C106 C107 110.4(9) . .
C108 C106 C107 107.7(8) . .
C112 C109 C111 109.9(7) . .
C112 C109 C110 110.0(7) . .
C111 C109 C110 109.6(7) . .
C112 C109 P11 109.3(6) . .
C111 C109 P11 109.8(7) . .
C110 C109 P11 108.3(6) . .
C213 P12 C113 11(2) . .
C213 P12 C117 98(2) . .
C113 P12 C117 108(2) . .
C213 P12 C217 101(2) . .
C113 P12 C217 112(3) . .
C117 P12 C217 7(3) . .
C213 P12 C121 109.4(15) . .
C113 P12 C121 103.9(11) . .
C117 P12 C121 105.1(8) . .
C217 P12 C121 108.9(11) . .
C213 P12 Rh2 106.5(10) . .
C113 P12 Rh2 102.2(8) . .
C117 P12 Rh2 117.6(13) . .
C217 P12 Rh2 111.0(18) . .
C121 P12 Rh2 118.5(4) . .
C114 C113 P12 122.5(14) . .
C113 C114 C116 113.3(11) . .
C113 C114 C115 113.1(13) . .
C116 C114 C115 107.0(11) . .
C214 C213 P12 116.5(18) . .
C213 C214 C216 112.9(13) . .
C213 C214 C215 111.8(14) . .
C216 C214 C215 107.7(13) . .
C118 C117 P12 118.3(16) . .
C117 C118 C120 111.2(12) . .
C117 C118 C119 112.4(14) . .
C120 C118 C119 108.2(12) . .
C218 C217 P12 116.4(18) . .
C217 C218 C220 112.4(14) . .
C217 C218 C219 112.8(14) . .
C220 C218 C219 109.3(13) . .
C124 C121 C123 108.3(7) . .
C124 C121 C122 108.4(7) . .
C123 C121 C122 108.5(7) . .
C124 C121 P12 111.3(7) . .
C123 C121 P12 110.3(7) . .
C122 C121 P12 110.0(6) . .
C525 B500 C509 113.1(3) . .
C525 B500 C517 104.3(3) . .
C509 B500 C517 111.6(3) . .
C525 B500 C501 111.8(3) . .
C509 B500 C501 104.9(3) . .
C517 B500 C501 111.3(3) . .
C506 C501 C502 116.0(4) . .
C506 C501 B500 121.3(4) . .
C502 C501 B500 122.6(4) . .
C503 C502 C501 122.4(5) . .
C504 C503 C502 120.0(5) . .
C504 C503 C507 121.0(5) . .
C502 C503 C507 118.9(5) . .
C504 C503 C607 121.4(5) . .
C502 C503 C607 118.7(6) . .
C507 C503 C607 5.7(6) . .
C505 C504 C503 119.0(5) . .
C504 C505 C506 120.4(5) . .
C504 C505 C508 121.2(5) . .
C506 C505 C508 118.3(5) . .
C501 C506 C505 122.1(4) . .
F3 C507 F2 108.2(7) . .
F3 C507 F1 106.2(6) . .
F2 C507 F1 106.3(7) . .
F3 C507 C503 112.6(6) . .
F2 C507 C503 111.8(6) . .
F1 C507 C503 111.3(6) . .
F101 C607 F102 107.5(8) . .
F101 C607 F103 106.4(8) . .
F102 C607 F103 105.8(7) . .
F101 C607 C503 112.1(7) . .
F102 C607 C503 111.3(7) . .
F103 C607 C503 113.3(7) . .
F4 C508 F5 106.6(6) . .
F4 C508 F6 106.3(5) . .
F5 C508 F6 104.9(5) . .
F4 C508 C505 114.1(5) . .
F5 C508 C505 112.1(5) . .
F6 C508 C505 112.2(5) . .
C510 C509 C514 115.8(4) . .
C510 C509 B500 122.5(4) . .
C514 C509 B500 121.6(4) . .
C509 C510 C511 121.6(5) . .
C512 C511 C510 121.1(5) . .
C512 C511 C515 119.7(5) . .
C510 C511 C515 119.2(5) . .
C513 C512 C511 117.9(4) . .
C512 C513 C514 121.1(5) . .
C512 C513 C616 101.5(8) . .
C514 C513 C616 136.8(8) . .
C512 C513 C516 122.0(4) . .
C514 C513 C516 116.9(4) . .
C616 C513 C516 21.8(7) . .
C513 C514 C509 122.5(5) . .
F7 C515 F8 106.8(6) . .
F7 C515 F9 105.8(6) . .
F8 C515 F9 99.5(7) . .
F7 C515 C511 115.7(6) . .
F8 C515 C511 114.0(5) . .
F9 C515 C511 113.5(6) . .
F11 C516 F12 108.5(5) . .
F11 C516 F10 107.1(5) . .
F12 C516 F10 106.3(4) . .
F11 C516 C513 113.3(4) . .
F12 C516 C513 111.7(5) . .
F10 C516 C513 109.5(4) . .
F112 C616 F110 107.8(8) . .
F112 C616 F111 107.6(8) . .
F110 C616 F111 107.4(8) . .
F112 C616 C513 111.8(8) . .
F110 C616 C513 110.6(8) . .
F111 C616 C513 111.4(8) . .
C518 C517 C522 115.5(4) . .
C518 C517 B500 122.5(4) . .
C522 C517 B500 121.8(4) . .
C517 C518 C519 121.9(4) . .
C520 C519 C518 121.3(5) . .
C520 C519 C523 120.1(5) . .
C518 C519 C523 118.7(5) . .
C519 C520 C521 118.0(4) . .
C520 C521 C522 120.5(5) . .
C520 C521 C524 121.2(5) . .
C522 C521 C524 118.3(6) . .
C521 C522 C517 122.7(5) . .
F14 C523 F13 108.4(6) . .
F14 C523 F15 105.0(7) . .
F13 C523 F15 101.5(6) . .
F14 C523 C519 113.5(6) . .
F13 C523 C519 114.3(6) . .
F15 C523 C519 113.0(5) . .
F18 C524 F17 105.3(7) . .
F18 C524 F16 107.1(6) . .
F17 C524 F16 106.1(6) . .
F18 C524 C521 113.1(5) . .
F17 C524 C521 112.7(6) . .
F16 C524 C521 112.0(7) . .
C526 C525 C530 115.6(4) . .
C526 C525 B500 122.5(4) . .
C530 C525 B500 121.6(4) . .
C527 C526 C525 122.4(5) . .
C528 C527 C526 120.2(6) . .
C528 C527 C631 111.8(6) . .
C526 C527 C631 127.8(6) . .
C528 C527 C531 124.8(5) . .
C526 C527 C531 114.9(6) . .
C631 C527 C531 15.1(5) . .
C529 C528 C527 118.8(5) . .
C528 C529 C530 121.3(5) . .
C528 C529 C532 119.9(5) . .
C530 C529 C532 118.8(6) . .
C528 C529 C632 121.1(6) . .
C530 C529 C632 117.6(6) . .
C532 C529 C632 2.1(6) . .
C529 C530 C525 121.6(5) . .
F20 C531 F19 104.9(7) . .
F20 C531 F21 106.1(8) . .
F19 C531 F21 105.8(7) . .
F20 C531 C527 115.2(6) . .
F19 C531 C527 113.4(7) . .
F21 C531 C527 110.8(7) . .
F119 C631 F120 108.3(8) . .
F119 C631 F121 105.3(8) . .
F120 C631 F121 104.5(8) . .
F119 C631 C527 113.4(7) . .
F120 C631 C527 112.7(7) . .
F121 C631 C527 112.0(7) . .
F22 C532 F23 107.7(6) . .
F22 C532 F24 107.5(7) . .
F23 C532 F24 106.5(7) . .
F22 C532 C529 111.3(6) . .
F23 C532 C529 110.7(6) . .
F24 C532 C529 112.8(6) . .
F124 C632 F123 106.7(8) . .
F124 C632 F122 106.9(7) . .
F123 C632 F122 106.5(8) . .
F124 C632 C529 112.3(7) . .
F123 C632 C529 111.5(7) . .
F122 C632 C529 112.5(7) . .

loop_
_geom_bond_atom_site_label_1
_geom_bond_atom_site_label_2
_geom_bond_distance
_geom_bond_site_symmetry_2
Rh1 C3 2.152(15) .
Rh1 C3 2.152(15) 2_765
Rh1 P2 2.300(15) 2_765
Rh1 P2 2.300(15) .
Rh1 P1 2.312(15) .
Rh1 P1 2.312(15) 2_765
P1 C5 1.824(10) .
P1 C1 1.833(9) .
P1 C9 1.863(10) .
C1 C2 1.49(2) .
C2 C3 1.50(2) .
C2 C4 1.54(2) .
C5 C6 1.494(10) .
C6 C8 1.522(11) .
C6 C7 1.537(11) .
C9 C11 1.527(10) .
C9 C10 1.529(10) .
C9 C12 1.532(10) .
P2 C13 1.822(9) .
P2 C17 1.823(9) .
P2 C21 1.857(11) .
C13 C14 1.495(10) .
C14 C16 1.518(11) .
C14 C15 1.527(11) .
C17 C18 1.505(10) .
C18 C20 1.529(11) .
C18 C19 1.540(11) .
C21 C22 1.518(15) .
C21 C24 1.521(15) .
C21 C23 1.523(15) .
Rh2 C103 2.113(16) 2_666
Rh2 C103 2.113(16) .
Rh2 P12 2.300(6) 2_666
Rh2 P12 2.300(6) .
Rh2 P11 2.364(6) .
Rh2 P11 2.364(6) 2_666
P11 C101 1.809(9) .
P11 C109 1.862(8) .
P11 C105 1.867(8) .
C101 C102 1.56(2) .
C102 C104 1.49(2) .
C102 C103 1.55(2) .
C105 C106 1.514(9) .
C106 C108 1.523(10) .
C106 C107 1.543(10) .
C109 C112 1.522(12) .
C109 C111 1.524(12) .
C109 C110 1.528(12) .
P12 C213 1.819(11) .
P12 C113 1.823(10) .
P12 C117 1.849(11) .
P12 C217 1.855(11) .
P12 C121 1.867(9) .
C113 C114 1.502(11) .
C114 C116 1.520(11) .
C114 C115 1.537(12) .
C213 C214 1.504(11) .
C214 C216 1.520(12) .
C214 C215 1.540(12) .
C117 C118 1.504(11) .
C118 C120 1.520(12) .
C118 C119 1.536(12) .
C217 C218 1.503(11) .
C218 C220 1.520(12) .
C218 C219 1.535(12) .
C121 C124 1.538(12) .
C121 C123 1.543(12) .
C121 C122 1.547(12) .
B500 C525 1.637(6) .
B500 C509 1.642(6) .
B500 C517 1.646(6) .
B500 C501 1.648(6) .
C501 C506 1.394(6) .
C501 C502 1.398(6) .
C502 C503 1.393(7) .
C503 C504 1.387(8) .
C503 C507 1.500(9) .
C503 C607 1.503(11) .
C504 C505 1.377(8) .
C505 C506 1.397(6) .
C505 C508 1.499(8) .
C507 F3 1.323(7) .
C507 F2 1.329(8) .
C507 F1 1.333(7) .
C607 F101 1.326(8) .
C607 F102 1.329(8) .
C607 F103 1.331(8) .
C508 F4 1.295(7) .
C508 F5 1.328(8) .
C508 F6 1.340(7) .
C509 C510 1.396(6) .
C509 C514 1.397(6) .
C510 C511 1.408(6) .
C511 C512 1.379(8) .
C511 C515 1.475(8) .
C512 C513 1.379(8) .
C513 C514 1.388(6) .
C513 C616 1.533(12) .
C513 C516 1.543(8) .
C515 F7 1.283(8) .
C515 F8 1.305(9) .
C515 F9 1.317(9) .
C516 F11 1.306(6) .
C516 F12 1.320(5) .
C516 F10 1.339(6) .
C616 F112 1.319(8) .
C616 F110 1.320(8) .
C616 F111 1.321(8) .
C517 C518 1.392(6) .
C517 C522 1.392(6) .
C518 C519 1.393(6) .
C519 C520 1.372(8) .
C519 C523 1.489(8) .
C520 C521 1.382(8) .
C521 C522 1.386(7) .
C521 C524 1.502(8) .
C523 F14 1.302(7) .
C523 F13 1.311(7) .
C523 F15 1.321(9) .
C524 F18 1.305(8) .
C524 F17 1.327(10) .
C524 F16 1.328(9) .
C525 C526 1.403(7) .
C525 C530 1.403(6) .
C526 C527 1.389(7) .
C527 C528 1.381(9) .
C527 C631 1.479(12) .
C527 C531 1.499(11) .
C528 C529 1.369(9) .
C529 C530 1.388(7) .
C529 C532 1.517(10) .
C529 C632 1.519(11) .
C531 F20 1.330(8) .
C531 F19 1.334(8) .
C531 F21 1.341(8) .
C631 F119 1.331(8) .
C631 F120 1.337(8) .
C631 F121 1.340(8) .
C532 F22 1.318(7) .
C532 F23 1.321(8) .
C532 F24 1.322(8) .
C632 F124 1.319(8) .
C632 F123 1.321(8) .
C632 F122 1.322(8) .
